data_4510599
loop_
_publ_author_name
'Aliev, Almaz'
'Kovrugin, V. M.'
'Colmont, Marie'
'Terryn, Christine'
'Huv\'e, Marielle'
'Siidra, O. I.'
'Krivovichev, S. V.'
'Mentr\'e, Olivier'

_publ_section_title
;
 Revised Bismuth Chloroselenite System: Evidence of a Noncentrosymmmetric
 Structure with a Giant Unit Cell
;
_journal_issue 6
_journal_name_full 'Crystal Growth &amp; Design'
_journal_page_first 3026
_journal_paper_doi 10.1021/cg500293w
_journal_volume 14
_journal_year 2014
_chemical_formula_sum 'Bi Cl O3 Se'
_chemical_formula_weight 371.4
_chemical_name_systematic ' ?'
_space_group_IT_number 9
_symmetry_cell_setting monoclinic
_symmetry_Int_Tables_number 9
_symmetry_space_group_name_Hall 'C -2yc'
_symmetry_space_group_name_H-M 'C 1 c 1'
_cell_angle_alpha 90
_cell_angle_beta 135.0000(17)
_cell_angle_gamma 90
_cell_formula_units_Z 192
_cell_length_a 22.7052(3)
_cell_length_b 76.785(4)
_cell_length_c 16.0550(3)
_cell_measurement_temperature 293
_cell_volume 19792.3(13)
_diffrn_ambient_temperature 293
_diffrn_measured_fraction_theta_full 0.96
_diffrn_measured_fraction_theta_max 0.95
_diffrn_radiation_probe x-ray
_diffrn_radiation_source 'X-ray tube'
_diffrn_radiation_type 'Mo K\a'
_diffrn_radiation_wavelength 0.71073
_diffrn_reflns_av_R_equivalents 0.0962
_diffrn_reflns_av_sigmaI/netI 0.1157
_diffrn_reflns_limit_h_max 28
_diffrn_reflns_limit_h_min -28
_diffrn_reflns_limit_k_max 96
_diffrn_reflns_limit_k_min -96
_diffrn_reflns_limit_l_max 20
_diffrn_reflns_limit_l_min -20
_diffrn_reflns_number 242854
_diffrn_reflns_theta_full 26.51
_diffrn_reflns_theta_max 26.52
_diffrn_reflns_theta_min 1.06
_exptl_absorpt_coefficient_mu 52.079
_exptl_absorpt_correction_T_max 0.7454
_exptl_absorpt_correction_T_min 0.3405
_exptl_absorpt_correction_type multi-scan
_exptl_absorpt_process_details SADABS
_exptl_crystal_colour colorless
_exptl_crystal_density_diffrn 5.9805
_exptl_crystal_description 'square platelet'
_exptl_crystal_F_000 30336
_exptl_crystal_size_max 0.130
_exptl_crystal_size_mid 0.085
_exptl_crystal_size_min 0.046
_refine_diff_density_max 5.39
_refine_diff_density_min -4.51
_refine_ls_abs_structure_details '  15341 of Friedel pairs used in the refinement'
_refine_ls_abs_structure_Flack 0.902(8)
_refine_ls_extinction_method none
_refine_ls_goodness_of_fit_gt 1.63
_refine_ls_goodness_of_fit_ref 1.32
_refine_ls_number_constraints 2
_refine_ls_number_parameters 1396
_refine_ls_number_reflns 35097
_refine_ls_number_restraints 0
_refine_ls_R_factor_all 0.1124
_refine_ls_R_factor_gt 0.0612
_refine_ls_shift/su_max 0.2056
_refine_ls_shift/su_mean 0.0301
_refine_ls_structure_factor_coef F
_refine_ls_weighting_details w=1/(\s^2^(F)+0.0001F^2^)
_refine_ls_weighting_scheme sigma
_refine_ls_wR_factor_gt 0.0645
_refine_ls_wR_factor_ref 0.0694
_reflns_number_gt 20337
_reflns_number_total 35097
_reflns_threshold_expression I>3\s(I)
_cod_data_source_file cg500293w_si_002.cif
_cod_data_source_block I
_cod_depositor_comments
;
The following automatic conversions were performed:

'_diffrn_radiation_probe' value 'X-ray' changed to 'x-ray' according
to
/usr/data/users/saulius/crontab/automatic-downloads/rss-feeds/ACS/lib/dictionaries/cif_core.dic
dictionary named 'cif_core.dic' version 2.4.2 from 2011-04-26.

Automatic conversion script
Id: cif_fix_values 2281 2013-09-26 08:29:07Z andrius 

 Adding full bibliography for 4510598--4510600.cif.
;
_cod_original_cell_volume 19792.4(12)
_cod_original_formula_sum 'Bi1 Cl1 O3 Se1'
_cod_database_code 4510599

loop_
_symmetry_equiv_pos_site_id
_symmetry_equiv_pos_as_xyz
1 x,y,z
2 x,-y,z+1/2
3 x+1/2,y+1/2,z
4 x+1/2,-y+1/2,z+1/2

loop_
_atom_site_label
_atom_site_type_symbol
_atom_site_fract_x
_atom_site_fract_y
_atom_site_fract_z
_atom_site_adp_type
_atom_site_U_iso_or_equiv
_atom_site_symmetry_multiplicity
_atom_site_occupancy
_atom_site_calc_flag
Bi1 Bi 0.16993(12) 0.05698(3) 0.27041(16) Uani 0.0191(15) 4 1 d
Bi2 Bi 0.42458(13) 0.44451(3) 0.03207(19) Uani 0.0282(18) 4 1 d
Bi3 Bi 0.80011(11) 0.47961(3) 0.29038(16) Uani 0.0209(12) 4 1 d
Bi4 Bi 0.93200(12) 0.35475(3) 0.03397(16) Uani 0.0226(14) 4 1 d
Bi5 Bi 0.16346(11) 0.14055(3) 0.25532(16) Uani 0.0209(14) 4 1 d
Bi6 Bi 0.79871(11) 0.02037(3) 0.01465(16) Uani 0.0227(14) 4 1 d
Bi7 Bi -0.07859(12) 0.06110(3) 0.01994(16) Uani 0.0204(16) 4 1 d
Bi8 Bi 0.03777(12) 0.19438(3) 0.25083(17) Uani 0.0185(14) 4 1 d
Bi9 Bi 0.18731(12) 0.05956(3) 0.02737(17) Uani 0.0192(15) 4 1 d
Bi10 Bi 0.17527(12) 0.22956(3) 0.26961(16) Uani 0.0232(14) 4 1 d
Bi11 Bi 0.43142(12) 0.05683(3) 0.29393(17) Uani 0.0216(15) 4 1 d
Bi12 Bi 0.39942(12) 0.27033(3) -0.00641(17) Uani 0.0236(14) 4 1 d
Bi13 Bi 0.78393(11) 0.19307(3) 0.00808(16) Uani 0.0181(16) 4 1 d
Bi14 Bi 0.42231(12) 0.06119(3) 0.03361(17) Uani 0.0196(16) 4 1 d
Bi15 Bi 0.53701(13) 0.30545(3) 0.24997(17) Uani 0.0189(14) 4 1 d
Bi16 Bi 0.28544(11) 0.10728(3) 0.03799(15) Uani 0.0212(14) 4 1 d
Bi17 Bi 0.80521(12) 0.10941(3) 0.03167(17) Uani 0.0230(15) 4 1 d
Bi18 Bi 0.56379(11) 0.48330(3) 0.28709(15) Uani 0.0200(14) 4 1 d
Bi19 Bi 0.92741(14) 0.44377(3) 0.02859(19) Uani 0.0304(18) 4 1 d
Bi20 Bi 0.66898(12) 0.05730(3) 0.27535(16) Uani 0.0188(15) 4 1 d
Bi21 Bi 0.40699(11) 0.35698(3) -0.00134(16) Uani 0.0225(14) 4 1 d
Bi22 Bi 0.52405(12) 0.30814(3) 0.48548(17) Uani 0.0206(16) 4 1 d
Bi23 Bi 1.04990(12) 0.19200(3) 0.51114(16) Uani 0.0193(15) 4 1 d
Bi24 Bi 0.55113(12) 0.19026(3) 0.25846(17) Uani 0.0198(15) 4 1 d
Bi25 Bi 0.06339(11) 0.48322(3) 0.04807(16) Uani 0.0208(14) 4 1 d
Bi26 Bi 0.93398(12) 0.44151(3) 0.27539(17) Uani 0.0206(15) 4 1 d
Bi27 Bi 0.43319(12) 0.44356(3) 0.27999(17) Uani 0.0227(15) 4 1 d
Bi28 Bi 0.68114(13) 0.05585(3) 0.03260(18) Uani 0.0229(15) 4 1 d
Bi29 Bi 0.93227(11) 0.05827(3) 0.29839(16) Uani 0.0190(15) 4 1 d
Bi30 Bi 0.29010(12) 0.19291(3) 0.01411(17) Uani 0.0186(16) 4 1 d
Bi31 Bi 0.63860(11) 0.14254(3) 0.24376(16) Uani 0.0209(13) 4 1 d
Bi32 Bi 0.68022(13) 0.44453(3) 0.03339(18) Uani 0.0241(16) 4 1 d
Bi33 Bi 0.40612(12) 0.34701(3) 0.24031(16) Uani 0.0243(14) 4 1 d
Bi34 Bi 0.78301(11) 0.10481(3) -0.25905(16) Uani 0.0238(14) 4 1 d
Bi35 Bi 0.28294(13) 0.30593(3) 0.24901(18) Uani 0.0256(16) 4 1 d
Bi36 Bi 0.18377(13) 0.44076(3) 0.05091(18) Uani 0.0231(15) 4 1 d
Bi37 Bi 0.16729(11) 0.26673(3) -0.00263(16) Uani 0.0219(15) 4 1 d
Bi38 Bi 0.02427(12) 0.30918(3) 0.23313(17) Uani 0.0201(15) 4 1 d
Bi39 Bi 0.04403(12) 0.30652(3) 0.00520(16) Uani 0.0197(15) 4 1 d
Bi40 Bi 0.16801(11) 0.15285(3) 0.49937(16) Uani 0.0233(14) 4 1 d
Bi41 Bi 0.02877(13) 0.30684(3) 0.49072(18) Uani 0.0242(17) 4 1 d
Bi42 Bi 0.56171(11) 0.09777(3) -0.21778(16) Uani 0.0254(15) 4 1 d
Bi43 Bi 0.55942(11) 0.40339(3) 0.05082(15) Uani 0.0215(14) 4 1 d
Bi44 Bi 0.78064(12) 0.18924(3) 0.25113(16) Uani 0.0188(15) 4 1 d
Bi45 Bi 0.90782(11) 0.26670(2) 0.23858(16) Uani 0.0209(14) 4 1 d
Bi46 Bi 0.80353(12) 0.39250(3) 0.28746(16) Uani 0.0230(14) 4 1 d
Bi47 Bi 0.79017(13) 0.30589(3) 0.25591(18) Uani 0.0276(17) 4 1 d
Bi48 Bi 0.29230(12) 0.18901(3) 0.26295(16) Uani 0.0192(15) 4 1 d
Se1 Se 0.3991(3) 0.28026(6) 0.2452(4) Uiso 0.0190(10) 4 1 d
Se2 Se 0.0493(3) 0.46970(6) 0.2659(4) Uiso 0.0168(10) 4 1 d
Se3 Se 0.6410(3) 0.27717(6) 0.2471(4) Uiso 0.0215(11) 4 1 d
Se4 Se 0.6768(3) 0.28011(6) 0.0222(4) Uiso 0.0168(10) 4 1 d
Se5 Se 0.3174(3) 0.02866(6) 0.2996(4) Uiso 0.0167(10) 4 1 d
Se6 Se 0.9333(3) 0.22279(6) 0.0380(4) Uiso 0.0147(10) 4 1 d
Se7 Se 0.0585(3) 0.41774(5) 0.0562(4) Uiso 0.0132(9) 4 1 d
Se8 Se 0.3143(3) 0.47150(6) 0.0413(4) Uiso 0.0119(9) 4 1 d
Se9 Se 0.8151(3) 0.41496(6) 0.0431(4) Uiso 0.0187(10) 4 1 d
Se10 Se 0.9110(3) 0.16503(6) -0.0092(4) Uiso 0.0134(9) 4 1 d
Se11 Se 0.8961(3) 0.28185(6) 0.0160(4) Uiso 0.0154(9) 4 1 d
Se12 Se 0.1422(3) 0.33624(6) 0.2470(4) Uiso 0.0143(9) 4 1 d
Se13 Se 0.8155(3) 0.08508(6) 0.2957(4) Uiso 0.0175(10) 4 1 d
Se14 Se 0.2895(3) 0.08626(7) 0.2478(4) Uiso 0.0227(11) 4 1 d
Se15 Se 0.9102(3) 0.27868(6) 0.4880(4) Uiso 0.0142(9) 4 1 d
Se16 Se 0.7880(3) 0.02745(6) 0.2452(4) Uiso 0.0184(10) 4 1 d
Se17 Se 0.4381(3) 0.22137(6) 0.2882(4) Uiso 0.0162(10) 4 1 d
Se18 Se 0.2889(3) 0.41389(6) 0.0388(4) Uiso 0.0151(9) 4 1 d
Se19 Se 0.5604(3) 0.41797(6) 0.2698(4) Uiso 0.0226(10) 4 1 d
Se20 Se 0.5485(3) 0.46979(6) 0.0391(4) Uiso 0.0206(10) 4 1 d
Se21 Se 0.4319(3) 0.16368(7) 0.0355(4) Uiso 0.0213(11) 4 1 d
Se22 Se 0.1674(3) 0.22086(6) 0.0483(4) Uiso 0.0167(10) 4 1 d
Se23 Se 0.7899(3) 0.47287(6) 0.0390(4) Uiso 0.0164(10) 4 1 d
Se24 Se 0.5145(3) 0.02920(6) -0.0008(4) Uiso 0.0135(9) 4 1 d
Se25 Se 0.2753(3) 0.46823(6) 0.2692(4) Uiso 0.0187(10) 4 1 d
Se26 Se 0.1667(3) 0.27859(6) 0.2455(4) Uiso 0.0155(10) 4 1 d
Se27 Se 0.6635(3) 0.33504(6) 0.2436(4) Uiso 0.0158(10) 4 1 d
Se28 Se 0.0428(3) 0.02843(6) -0.0023(4) Uiso 0.0140(9) 4 1 d
Se29 Se 0.9370(3) 0.16412(6) 0.2852(4) Uiso 0.0167(10) 4 1 d
Se30 Se 0.4152(3) 0.16325(6) 0.2910(4) Uiso 0.0147(9) 4 1 d
Se31 Se 0.8934(3) 0.33218(6) 0.2277(4) Uiso 0.0153(9) 4 1 d
Se32 Se 0.5171(3) 0.08685(6) 0.2504(4) Uiso 0.0157(9) 4 1 d
Se33 Se 0.1809(3) 0.33229(6) 0.0163(4) Uiso 0.0229(11) 4 1 d
Se34 Se 0.1362(3) 0.27843(6) 0.4877(4) Uiso 0.0159(9) 4 1 d
Se35 Se 0.0456(3) 0.08575(6) 0.2990(4) Uiso 0.0154(9) 4 1 d
Se36 Se 0.6769(3) 0.21809(6) 0.2970(4) Uiso 0.0168(10) 4 1 d
Se37 Se 0.9058(3) 0.22091(6) 0.2865(4) Uiso 0.0189(10) 4 1 d
Se38 Se 0.6380(3) 0.33606(6) 0.4855(4) Uiso 0.0140(9) 4 1 d
Se39 Se 0.5432(3) 0.02866(6) 0.2973(4) Uiso 0.0193(10) 4 1 d
Se40 Se 0.7191(3) 0.43447(5) 0.2678(3) Uiso 0.0140(9) 4 1 d
Se41 Se 0.6581(3) 0.16333(6) 0.0343(4) Uiso 0.0164(9) 4 1 d
Se42 Se 0.7759(3) 0.46810(6) 0.4889(4) Uiso 0.0181(10) 4 1 d
Se43 Se 0.0141(3) 0.02908(6) 0.2358(4) Uiso 0.0155(10) 4 1 d
Se44 Se 0.5467(3) 0.08627(6) 0.0011(4) Uiso 0.0173(10) 4 1 d
Se45 Se 0.2190(3) 0.43375(6) 0.3770(4) Uiso 0.0183(9) 4 1 d
Se46 Se 0.8415(3) 0.18459(6) 0.5166(4) Uiso 0.0177(9) 4 1 d
Se47 Se 0.0165(3) 0.08666(6) -0.0072(4) Uiso 0.0135(9) 4 1 d
Se48 Se 0.2325(3) 0.18400(6) 0.4075(4) Uiso 0.0174(9) 4 1 d
Cl1 Cl 0.2739(7) 0.13702(16) 0.5098(9) Uiso 0.021(3) 4 1 d
Cl2 Cl 0.2810(8) 0.24844(19) 0.2715(12) Uiso 0.041(3) 4 1 d
Cl3 Cl 0.6579(6) 0.11222(12) 0.0015(8) Uiso 0.006(2) 4 1 d
Cl4 Cl 0.0580(7) 0.24979(15) -0.2000(10) Uiso 0.027(3) 4 1 d
Cl5 Cl 0.1636(7) 0.11252(14) 0.0167(9) Uiso 0.013(2) 4 1 d
Cl6 Cl 0.7984(8) 0.24883(17) 0.0357(11) Uiso 0.028(3) 4 1 d
Cl7 Cl 0.9097(7) 0.11081(14) 0.2575(9) Uiso 0.013(2) 4 1 d
Cl8 Cl 1.0261(7) 0.36183(15) 0.2569(10) Uiso 0.021(3) 4 1 d
Cl9 Cl 0.4019(6) 0.11244(12) 0.2564(8) Uiso 0.0046(19) 4 1 d
Cl10 Cl 1.0228(9) 0.25023(19) 0.2667(13) Uiso 0.048(4) 4 1 d
Cl11 Cl 0.2980(8) 0.25160(18) -0.2104(12) Uiso 0.036(3) 4 1 d
Cl12 Cl 0.2790(8) 0.24902(18) 0.0160(11) Uiso 0.033(3) 4 1 d
Cl13 Cl 0.5198(6) 0.36016(13) 0.2557(8) Uiso 0.010(2) 4 1 d
Cl14 Cl 0.0613(8) 0.24849(16) 0.0468(11) Uiso 0.030(3) 4 1 d
Cl15 Cl 0.2936(8) 0.36191(20) 0.0229(12) Uiso 0.038(3) 4 1 d
Cl16 Cl 1.0296(7) 0.36113(15) 0.0191(10) Uiso 0.022(3) 4 1 d
Cl17 Cl 0.7901(8) 0.35908(18) 0.2694(11) Uiso 0.032(3) 4 1 d
Cl18 Cl 0.5238(8) 0.36033(17) 0.0071(11) Uiso 0.031(3) 4 1 d
Cl19 Cl 0.6611(6) 0.11320(13) -0.2300(8) Uiso 0.006(2) 4 1 d
Cl20 Cl 0.5315(10) 0.1386(2) 0.2558(13) Uiso 0.047(4) 4 1 d
Cl21 Cl 0.9113(6) 0.11313(15) 0.0221(9) Uiso 0.014(2) 4 1 d
Cl22 Cl 0.5156(8) 0.25115(17) 0.0037(11) Uiso 0.037(3) 4 1 d
Cl23 Cl 0.7904(8) 0.14264(19) 0.0214(11) Uiso 0.036(3) 4 1 d
Cl24 Cl 0.1593(7) 0.10888(15) 0.2618(9) Uiso 0.015(2) 4 1 d
Cl25 Cl 0.6613(6) 0.11034(14) 0.2663(9) Uiso 0.012(2) 4 1 d
Cl26 Cl 0.2778(9) 0.14075(19) 0.0090(12) Uiso 0.040(3) 4 1 d
Cl27 Cl 0.9087(6) 0.38778(14) 0.5069(8) Uiso 0.009(2) 4 1 d
Cl28 Cl 0.0484(8) 0.13993(18) 0.2823(12) Uiso 0.036(3) 4 1 d
Cl29 Cl 0.2899(9) 0.3610(2) -0.2256(13) Uiso 0.045(4) 4 1 d
Cl30 Cl 0.4029(9) 0.0020(2) -0.0034(12) Uiso 0.043(3) 4 1 d
Cl31 Cl 0.4080(8) 0.50170(16) 0.2371(11) Uiso 0.031(3) 4 1 d
Cl32 Cl 0.0384(8) 0.13982(18) 0.0256(12) Uiso 0.035(3) 4 1 d
Cl33 Cl 0.2777(7) 0.13867(16) 0.2647(10) Uiso 0.021(3) 4 1 d
Cl34 Cl 0.7840(8) 0.13987(18) -0.2343(10) Uiso 0.028(3) 4 1 d
Cl35 Cl 0.6662(7) 0.11306(13) -0.4742(9) Uiso 0.014(2) 4 1 d
Cl36 Cl 0.4133(6) 0.38912(15) 0.0183(8) Uiso 0.012(2) 4 1 d
Cl37 Cl 0.9109(8) 0.49870(18) 0.2881(11) Uiso 0.040(3) 4 1 d
Cl38 Cl 0.6580(6) 0.38714(13) 0.2590(8) Uiso 0.0033(19) 4 1 d
Cl39 Cl 0.6614(8) 0.5009(2) 0.2775(12) Uiso 0.044(4) 4 1 d
Cl40 Cl 0.5336(8) 0.13889(18) 0.0208(12) Uiso 0.036(3) 4 1 d
Cl41 Cl 0.1623(9) 0.5008(2) 0.2544(13) Uiso 0.049(4) 4 1 d
Cl42 Cl 0.6508(8) 0.50019(17) 0.4854(11) Uiso 0.037(3) 4 1 d
Cl43 Cl 0.6596(7) 0.38799(14) 0.0264(9) Uiso 0.019(2) 4 1 d
Cl44 Cl 0.9061(7) 0.39011(14) 0.2698(9) Uiso 0.017(2) 4 1 d
Cl45 Cl 0.9110(6) 0.38869(14) 0.0195(8) Uiso 0.009(2) 4 1 d
Cl46 Cl 0.1480(8) 0.50032(17) 0.0213(10) Uiso 0.034(3) 4 1 d
Cl47 Cl 0.9058(6) 0.11186(12) -0.2355(8) Uiso 0.006(2) 4 1 d
Cl48 Cl 0.8983(9) 0.0014(2) 0.0121(12) Uiso 0.044(3) 4 1 d
O1 O 0.1591(15) 0.1703(3) 0.383(2) Uiso 0.003(5) 4 1 d
O2 O 0.9136(18) 0.2839(4) 0.140(3) Uiso 0.025(7) 4 1 d
O3 O 0.9062(16) 0.1708(4) 0.631(2) Uiso 0.012(6) 4 1 d
O4 O 0.6601(18) 0.1700(4) 0.138(3) Uiso 0.023(7) 4 1 d
O5 O 0.6644(18) 0.2166(4) 0.392(2) Uiso 0.023(7) 4 1 d
O6 O 0.1673(17) 0.2143(4) 0.153(2) Uiso 0.018(7) 4 1 d
O7 O 0.7830(16) 0.2834(3) 0.142(2) Uiso 0.014(6) 4 1 d
O8 O 0.7804(17) 0.2136(4) 0.384(2) Uiso 0.014(6) 4 1 d
O9 O 0.1644(18) 0.3236(4) 0.351(2) Uiso 0.025(7) 4 1 d
O10 O -0.0862(18) 0.0805(4) -0.104(2) Uiso 0.022(7) 4 1 d
O11 O 0.9232(18) 0.0776(4) 0.401(3) Uiso 0.024(7) 4 1 d
O12 O 0.2871(17) 0.3293(4) 0.134(2) Uiso 0.017(6) 4 1 d
O13 O 0.9197(16) 0.4216(3) 0.151(2) Uiso 0.014(6) 4 1 d
O14 O 0.6636(18) 0.4220(4) 0.392(2) Uiso 0.022(7) 4 1 d
O15 O 0.5429(16) 0.2840(4) 0.151(2) Uiso 0.016(6) 4 1 d
O16 O 0.540(2) 0.0430(4) 0.104(3) Uiso 0.031(7) 4 1 d
O17 O 0.5447(17) 0.2154(3) 0.401(2) Uiso 0.016(6) 4 1 d
O18 O 0.8246(16) 0.2077(3) 0.177(2) Uiso 0.011(6) 4 1 d
O19 O 0.0387(17) 0.0404(4) 0.347(2) Uiso 0.018(6) 4 1 d
O20 O 0.416(2) 0.0807(4) 0.143(3) Uiso 0.035(8) 4 1 d
O21 O 0.4047(18) 0.1694(4) 0.380(3) Uiso 0.026(7) 4 1 d
O22 O 0.4125(14) 0.2083(3) 0.345(2) Uiso 0.004(5) 4 1 d
O23 O 0.2908(16) 0.0412(4) 0.359(2) Uiso 0.015(6) 4 1 d
O24 O 0.4602(18) 0.0748(4) -0.056(3) Uiso 0.024(7) 4 1 d
O25 O 0.0436(16) 0.0740(3) 0.103(2) Uiso 0.012(6) 4 1 d
O26 O 0.6663(15) 0.2904(3) 0.356(2) Uiso 0.006(5) 4 1 d
O27 O 0.9031(17) 0.2099(4) 0.091(2) Uiso 0.018(6) 4 1 d
O28 O 0.6726(19) 0.4202(4) 0.149(3) Uiso 0.023(7) 4 1 d
O29 O -0.0406(15) 0.0414(3) -0.059(2) Uiso 0.008(5) 4 1 d
O30 O -0.087(2) 0.0363(4) 0.137(3) Uiso 0.035(8) 4 1 d
O31 O 0.1558(14) 0.1952(3) 0.277(2) Uiso 0.002(5) 4 1 d
O32 O 0.2978(16) 0.2830(3) 0.159(2) Uiso 0.016(6) 4 1 d
O33 O 0.0799(14) 0.2896(3) 0.1841(19) Uiso 0.002(5) 4 1 d
O34 O 0.2858(16) 0.4193(4) 0.140(2) Uiso 0.016(6) 4 1 d
O35 O 1.0380(18) 0.1720(3) 0.392(3) Uiso 0.019(6) 4 1 d
O36 O 1.0378(17) 0.2165(4) 0.148(2) Uiso 0.018(6) 4 1 d
O37 O 0.6656(17) 0.3247(4) 0.598(2) Uiso 0.019(6) 4 1 d
O38 O 0.930(2) 0.3034(4) 0.028(3) Uiso 0.032(8) 4 1 d
O39 O 0.3737(16) 0.0739(3) 0.357(2) Uiso 0.012(6) 4 1 d
O40 O 0.5414(17) 0.4215(4) 0.148(2) Uiso 0.014(6) 4 1 d
O41 O 0.6630(18) 0.2822(4) -0.096(2) Uiso 0.025(7) 4 1 d
O42 O 0.7817(16) 0.4665(4) 0.137(2) Uiso 0.019(6) 4 1 d
O43 O 0.9111(18) 0.2131(4) 0.394(2) Uiso 0.026(7) 4 1 d
O44 O 0.9968(17) 0.1781(4) 0.102(2) Uiso 0.018(6) 4 1 d
O45 O 0.7860(15) 0.0723(3) 0.182(2) Uiso 0.011(6) 4 1 d
O46 O 0.2892(18) 0.4589(4) 0.103(3) Uiso 0.027(7) 4 1 d
O47 O 0.5374(18) 0.1698(4) 0.143(2) Uiso 0.019(7) 4 1 d
O48 O 0.1702(19) 0.4203(4) 0.403(3) Uiso 0.030(8) 4 1 d
O49 O 0.0459(17) 0.4204(4) 0.150(2) Uiso 0.019(7) 4 1 d
O50 O 0.7051(15) 0.0403(3) 0.189(2) Uiso 0.010(6) 4 1 d
O51 O 0.8149(17) 0.1708(4) 0.416(2) Uiso 0.017(7) 4 1 d
O52 O 0.4237(16) 0.3018(4) 0.293(2) Uiso 0.016(6) 4 1 d
O53 O 0.4080(16) 0.1766(3) 0.100(2) Uiso 0.012(6) 4 1 d
O54 O 0.7964(15) 0.2850(3) -0.098(2) Uiso 0.007(6) 4 1 d
O55 O 0.0381(17) 0.0790(3) 0.393(2) Uiso 0.012(6) 4 1 d
O56 O 0.536(2) 0.0790(4) -0.114(3) Uiso 0.029(7) 4 1 d
O57 O 0.7884(16) 0.4207(4) 0.367(2) Uiso 0.014(6) 4 1 d
O58 O 0.5354(15) 0.3282(3) 0.392(2) Uiso 0.003(5) 4 1 d
O59 O 0.4126(16) 0.2824(3) 0.159(2) Uiso 0.016(6) 4 1 d
O60 O 0.3323(17) 0.1749(3) 0.185(2) Uiso 0.019(6) 4 1 d
O61 O 0.5379(18) 0.4670(4) 0.136(3) Uiso 0.026(7) 4 1 d
O62 O 0.5720(18) 0.1741(4) -0.081(2) Uiso 0.023(7) 4 1 d
O63 O 0.0486(16) 0.0750(3) -0.056(2) Uiso 0.011(6) 4 1 d
O64 O 0.4220(16) 0.4645(3) 0.148(2) Uiso 0.012(6) 4 1 d
O65 O 0.0329(17) 0.2845(3) 0.389(2) Uiso 0.014(6) 4 1 d
O66 O 0.4233(16) 0.0360(3) 0.409(2) Uiso 0.010(6) 4 1 d
O67 O 0.2858(17) 0.0406(4) 0.183(2) Uiso 0.020(7) 4 1 d
O68 O 0.5399(17) 0.0344(3) 0.400(2) Uiso 0.018(6) 4 1 d
O69 O 0.2880(17) 0.4595(4) -0.070(2) Uiso 0.020(6) 4 1 d
O70 O 0.7719(15) 0.4460(3) 0.244(2) Uiso 0.007(6) 4 1 d
O71 O 0.2992(19) 0.4486(4) 0.263(3) Uiso 0.029(8) 4 1 d
O72 O 0.0351(18) 0.4661(4) 0.146(2) Uiso 0.022(7) 4 1 d
O73 O 0.873(2) 0.4606(4) 0.096(3) Uiso 0.033(8) 4 1 d
O74 O 0.6392(17) 0.1965(4) 0.239(2) Uiso 0.015(6) 4 1 d
O75 O 0.2085(18) 0.0740(4) 0.189(2) Uiso 0.023(7) 4 1 d
O76 O 0.1293(16) 0.0402(3) 0.109(2) Uiso 0.015(6) 4 1 d
O77 O 0.9158(17) 0.1724(4) -0.111(2) Uiso 0.017(6) 4 1 d
O78 O 0.992(2) 0.2904(5) 0.598(3) Uiso 0.045(9) 4 1 d
O79 O 0.2455(16) 0.1770(3) 0.854(2) Uiso 0.013(6) 4 1 d
O80 O 0.5467(14) 0.0742(3) 0.195(2) Uiso 0.005(5) 4 1 d
O81 O 0.7830(17) 0.0347(4) 0.141(2) Uiso 0.024(7) 4 1 d
O82 O 0.2990(19) 0.4198(4) 0.427(3) Uiso 0.030(8) 4 1 d
O83 O 0.1583(18) 0.4676(4) 0.392(3) Uiso 0.026(7) 4 1 d
O84 O 0.0180(18) 0.4487(4) 0.261(3) Uiso 0.027(7) 4 1 d
O85 O 0.4889(16) 0.2895(3) -0.159(2) Uiso 0.014(6) 4 1 d
O86 O 0.9087(17) 0.2113(4) -0.070(2) Uiso 0.018(6) 4 1 d
O87 O 0.7905(15) 0.4269(3) -0.063(2) Uiso 0.010(6) 4 1 d
O88 O 0.1658(16) 0.3249(3) 0.185(2) Uiso 0.015(6) 4 1 d
O89 O 0.9050(16) 0.3283(3) 0.139(2) Uiso 0.008(6) 4 1 d
O90 O 0.9085(17) 0.3240(4) 0.425(2) Uiso 0.017(6) 4 1 d
O91 O 0.7939(16) 0.4639(3) 0.403(2) Uiso 0.010(6) 4 1 d
O92 O 0.1614(19) 0.4202(4) 0.142(3) Uiso 0.024(7) 4 1 d
O93 O 0.4589(15) 0.0416(3) 0.186(2) Uiso 0.006(5) 4 1 d
O94 O 0.8225(17) 0.2903(4) 0.429(2) Uiso 0.022(7) 4 1 d
O95 O 0.2104(17) 0.4255(4) -0.060(2) Uiso 0.021(7) 4 1 d
O96 O 0.7054(16) 0.4598(3) -0.068(2) Uiso 0.013(6) 4 1 d
O97 O 0.7907(18) 0.3294(4) 0.136(3) Uiso 0.024(7) 4 1 d
O98 O 0.5410(16) 0.0410(3) -0.061(2) Uiso 0.014(6) 4 1 d
O99 O 0.1645(15) 0.2914(3) 0.597(2) Uiso 0.010(6) 4 1 d
O100 O -0.0396(16) 0.0749(3) 0.183(2) Uiso 0.010(6) 4 1 d
O101 O 0.9093(15) 0.1769(3) 0.174(2) Uiso 0.006(5) 4 1 d
O102 O 0.5430(16) 0.0746(3) 0.360(2) Uiso 0.010(6) 4 1 d
O103 O 0.3719(15) 0.4262(3) 0.096(2) Uiso 0.004(5) 4 1 d
O104 O 0.0838(16) 0.2104(3) -0.063(2) Uiso 0.012(6) 4 1 d
O105 O 0.8266(18) 0.1768(4) -0.069(2) Uiso 0.024(7) 4 1 d
O106 O 0.7868(14) 0.0724(3) 0.350(2) Uiso 0.005(5) 4 1 d
O107 O 0.7894(15) 0.4271(3) 0.105(2) Uiso 0.008(6) 4 1 d
O108 O 0.2921(16) 0.4637(4) 0.389(2) Uiso 0.010(6) 4 1 d
O109 O 0.0421(18) 0.0351(3) -0.109(3) Uiso 0.021(7) 4 1 d
O110 O 0.9046(16) 0.1753(3) 0.339(2) Uiso 0.017(6) 4 1 d
O111 O 0.9138(17) 0.3111(3) 0.285(2) Uiso 0.018(7) 4 1 d
O112 O 0.6544(15) 0.1894(3) 0.522(2) Uiso 0.007(6) 4 1 d
O113 O 0.1645(17) 0.2905(4) 0.431(2) Uiso 0.025(7) 4 1 d
O114 O 0.6265(15) 0.0730(3) 0.105(2) Uiso 0.004(5) 4 1 d
O115 O 0.2450(16) 0.2903(3) 0.350(2) Uiso 0.014(6) 4 1 d
O116 O 0.2893(17) 0.0799(4) 0.143(2) Uiso 0.023(7) 4 1 d
O117 O 0.4984(16) 0.1744(3) 0.346(2) Uiso 0.015(6) 4 1 d
O118 O 0.1652(15) 0.2860(3) 0.142(2) Uiso 0.009(6) 4 1 d
O119 O 0.8020(19) 0.4483(4) 0.551(3) Uiso 0.031(8) 4 1 d
O120 O 0.1236(16) 0.0734(3) 0.350(2) Uiso 0.015(6) 4 1 d
O121 O 0.2616(16) 0.1708(3) 0.360(2) Uiso 0.007(5) 4 1 d
O122 O 0.0388(17) 0.3302(4) 0.145(2) Uiso 0.015(6) 4 1 d
O123 O 0.9080(14) 0.2855(3) 0.3844(19) Uiso -0.001(5) 4 1 d
O124 O 0.5174(15) 0.4383(3) 0.258(2) Uiso 0.008(6) 4 1 d
O125 O 0.2484(15) 0.2074(3) 0.101(2) Uiso 0.007(5) 4 1 d
O126 O 0.1617(17) 0.3287(4) -0.108(2) Uiso 0.016(6) 4 1 d
O127 O 0.5284(14) 0.4487(3) -0.007(2) Uiso 0.000(5) 4 1 d
O128 O 0.6553(14) 0.3283(3) 0.132(2) Uiso 0.003(5) 4 1 d
O129 O 0.4121(16) 0.2103(4) 0.180(2) Uiso 0.018(6) 4 1 d
O130 O 0.7449(16) 0.1755(3) 0.092(2) Uiso 0.011(6) 4 1 d
O131 O 0.5746(15) 0.3227(3) 0.181(2) Uiso 0.005(5) 4 1 d
O132 O 0.0364(16) 0.0417(3) 0.176(2) Uiso 0.016(6) 4 1 d
O133 O 0.6604(17) 0.3231(4) 0.426(2) Uiso 0.018(6) 4 1 d
O134 O 0.6543(17) 0.4673(4) 0.132(2) Uiso 0.019(7) 4 1 d
O135 O 0.8722(17) 0.0393(3) 0.356(2) Uiso 0.017(6) 4 1 d
O136 O 0.6711(18) 0.4659(4) 0.401(2) Uiso 0.022(7) 4 1 d
O137 O 0.6667(17) 0.2890(4) 0.187(2) Uiso 0.024(7) 4 1 d
O138 O 0.1737(17) 0.4661(4) 0.158(2) Uiso 0.021(7) 4 1 d
O139 O 0.6558(18) 0.3020(4) 0.026(3) Uiso 0.026(7) 4 1 d
O140 O 0.0295(19) 0.4377(4) 0.007(3) Uiso 0.029(8) 4 1 d
O141 O 0.6268(16) 0.0407(3) 0.358(2) Uiso 0.013(6) 4 1 d
O142 O 0.9212(18) 0.1950(4) 0.543(3) Uiso 0.024(7) 4 1 d
O143 O 0.4136(16) 0.0372(3) -0.102(2) Uiso 0.013(6) 4 1 d
O144 O 0.2764(19) 0.4441(4) 0.508(3) Uiso 0.029(8) 4 1 d

loop_
_atom_site_aniso_label
_atom_site_aniso_type_symbol
_atom_site_aniso_U_11
_atom_site_aniso_U_22
_atom_site_aniso_U_33
_atom_site_aniso_U_12
_atom_site_aniso_U_13
_atom_site_aniso_U_23
Bi1 Bi 0.0103(11) 0.0251(13) 0.0118(11) 0.0002(9) 0.0042(10) -0.0002(9)
Bi2 Bi 0.0290(14) 0.0269(14) 0.0320(13) 0.0025(10) 0.0227(13) 0.0027(10)
Bi3 Bi 0.0049(9) 0.0359(13) 0.0127(9) 0.0037(9) 0.0030(8) 0.0037(9)
Bi4 Bi 0.0153(10) 0.0302(13) 0.0213(10) -0.0023(9) 0.0126(10) -0.0025(9)
Bi5 Bi 0.0141(11) 0.0286(13) 0.0153(10) -0.0031(9) 0.0087(10) -0.0013(9)
Bi6 Bi 0.0079(10) 0.0380(13) 0.0201(10) -0.0023(9) 0.0092(9) -0.0007(9)
Bi7 Bi 0.0190(12) 0.0222(13) 0.0206(12) 0.0004(8) 0.0143(11) 0.0005(8)
Bi8 Bi 0.0107(10) 0.0256(12) 0.0151(10) 0.0011(9) 0.0076(9) -0.0002(9)
Bi9 Bi 0.0115(11) 0.0256(12) 0.0208(11) -0.0010(8) 0.0115(10) 0.0000(8)
Bi10 Bi 0.0192(11) 0.0320(13) 0.0236(10) 0.0011(9) 0.0169(10) -0.0024(9)
Bi11 Bi 0.0113(11) 0.0308(13) 0.0171(11) -0.0031(9) 0.0080(11) -0.0043(9)
Bi12 Bi 0.0218(11) 0.0266(12) 0.0214(10) 0.0013(9) 0.0149(10) 0.0040(9)
Bi13 Bi 0.0137(12) 0.0281(13) 0.0192(12) 0.0000(9) 0.0140(11) 0.0003(9)
Bi14 Bi 0.0235(12) 0.0217(12) 0.0182(11) 0.0004(9) 0.0163(11) 0.0001(8)
Bi15 Bi 0.0143(11) 0.0272(12) 0.0172(11) 0.0017(9) 0.0119(10) 0.0016(9)
Bi16 Bi 0.0185(11) 0.0270(11) 0.0205(10) -0.0012(9) 0.0146(10) -0.0001(8)
Bi17 Bi 0.0205(11) 0.0222(12) 0.0244(11) 0.0002(9) 0.0152(10) -0.0023(9)
Bi18 Bi 0.0149(11) 0.0281(11) 0.0167(10) 0.0007(8) 0.0110(10) 0.0022(8)
Bi19 Bi 0.0317(14) 0.0273(14) 0.0285(13) -0.0007(10) 0.0199(13) 0.0006(10)
Bi20 Bi 0.0133(11) 0.0252(13) 0.0124(11) -0.0014(9) 0.0072(10) -0.0022(9)
Bi21 Bi 0.0174(11) 0.0257(12) 0.0212(10) -0.0007(9) 0.0125(10) 0.0018(9)
Bi22 Bi 0.0193(12) 0.0275(12) 0.0161(11) 0.0000(9) 0.0129(11) -0.0021(9)
Bi23 Bi 0.0154(11) 0.0251(12) 0.0169(11) 0.0011(9) 0.0112(10) 0.0017(8)
Bi24 Bi 0.0187(12) 0.0253(12) 0.0165(11) -0.0024(9) 0.0129(11) -0.0005(8)
Bi25 Bi 0.0097(10) 0.0281(11) 0.0202(10) -0.0008(8) 0.0090(10) -0.0012(8)
Bi26 Bi 0.0122(11) 0.0308(12) 0.0205(11) 0.0011(9) 0.0121(10) -0.0011(9)
Bi27 Bi 0.0149(11) 0.0269(12) 0.0214(11) 0.0029(9) 0.0111(11) 0.0001(9)
Bi28 Bi 0.0176(12) 0.0294(13) 0.0235(11) -0.0034(9) 0.0151(11) -0.0032(9)
Bi29 Bi 0.0098(11) 0.0266(12) 0.0155(11) -0.0008(8) 0.0071(10) -0.0031(9)
Bi30 Bi 0.0160(12) 0.0243(13) 0.0215(12) -0.0007(9) 0.0154(11) 0.0010(9)
Bi31 Bi 0.0095(10) 0.0322(12) 0.0172(10) 0.0005(9) 0.0081(9) -0.0001(8)
Bi32 Bi 0.0189(12) 0.0297(13) 0.0212(12) 0.0022(10) 0.0133(11) 0.0047(10)
Bi33 Bi 0.0195(11) 0.0324(12) 0.0203(10) -0.0019(9) 0.0138(10) -0.0001(9)
Bi34 Bi 0.0153(11) 0.0354(13) 0.0211(10) -0.0022(9) 0.0131(10) -0.0018(9)
Bi35 Bi 0.0167(12) 0.0281(14) 0.0250(12) -0.0013(10) 0.0123(11) -0.0026(10)
Bi36 Bi 0.0183(12) 0.0269(12) 0.0214(11) -0.0003(9) 0.0132(11) 0.0001(9)
Bi37 Bi 0.0229(11) 0.0257(11) 0.0232(11) 0.0009(9) 0.0185(10) 0.0022(8)
Bi38 Bi 0.0136(11) 0.0303(12) 0.0157(11) -0.0025(9) 0.0101(10) -0.0030(9)
Bi39 Bi 0.0183(11) 0.0238(12) 0.0166(10) -0.0025(9) 0.0122(10) -0.0022(8)
Bi40 Bi 0.0187(11) 0.0278(12) 0.0200(10) -0.0005(9) 0.0125(10) 0.0016(8)
Bi41 Bi 0.0266(13) 0.0251(13) 0.0270(12) 0.0029(10) 0.0210(12) 0.0026(10)
Bi42 Bi 0.0173(11) 0.0357(13) 0.0204(11) -0.0004(9) 0.0124(10) 0.0011(9)
Bi43 Bi 0.0143(10) 0.0312(12) 0.0168(10) -0.0017(9) 0.0103(10) -0.0016(9)
Bi44 Bi 0.0102(11) 0.0278(13) 0.0146(11) 0.0016(8) 0.0074(10) 0.0009(8)
Bi45 Bi 0.0198(11) 0.0260(11) 0.0225(10) 0.0011(9) 0.0169(10) 0.0019(8)
Bi46 Bi 0.0213(11) 0.0238(12) 0.0213(10) 0.0010(9) 0.0141(10) -0.0023(9)
Bi47 Bi 0.0211(13) 0.0264(14) 0.0247(13) -0.0014(10) 0.0124(12) -0.0038(9)
Bi48 Bi 0.0098(11) 0.0323(14) 0.0159(11) 0.0006(8) 0.0092(10) -0.0004(8)

loop_
_atom_type_symbol
_atom_type_scat_dispersion_real
_atom_type_scat_dispersion_imag
_atom_type_scat_source
Bi -4.1077 10.2566 'International Tables Vol C tables 4.2.6.8 and 6.1.1.1'
Cl 0.1484 0.1585 'International Tables Vol C tables 4.2.6.8 and 6.1.1.1'
O 0.0106 0.0060 'International Tables Vol C tables 4.2.6.8 and 6.1.1.1'
Se -0.0929 2.2259 'International Tables Vol C tables 4.2.6.8 and 6.1.1.1'

loop_
_geom_angle_atom_site_label_1
_geom_angle_atom_site_label_2
_geom_angle_atom_site_label_3
_geom_angle_site_symmetry_1
_geom_angle_site_symmetry_3
_geom_angle
Cl30 Bi3 Cl37 4_555 . 75.6(6)
Cl30 Bi3 O91 4_555 . 77.8(8)
Cl30 Bi3 O143 4_555 4_555 80.3(8)
Cl37 Bi3 O91 . . 144.7(6)
Cl37 Bi3 O143 . 4_555 76.6(10)
O91 Bi3 O143 . 4_555 76.3(14)
Cl8 Bi4 Cl16 . . 99.9(5)
Cl8 Bi4 Cl45 . . 80.6(3)
Cl16 Bi4 Cl45 . . 85.0(5)
Cl1 Bi5 Cl24 . . 82.5(4)
Cl1 Bi5 Cl28 . . 76.5(4)
Cl1 Bi5 Cl32 . . 165.8(6)
Cl1 Bi5 Cl33 . . 94.7(4)
Cl24 Bi5 Cl28 . . 84.9(5)
Cl24 Bi5 Cl32 . . 90.2(4)
Cl24 Bi5 Cl33 . . 90.6(5)
Cl28 Bi5 Cl32 . . 90.9(6)
Cl28 Bi5 Cl33 . . 170.5(4)
Cl32 Bi5 Cl33 . . 97.5(6)
Cl31 Bi6 Cl48 3_545 . 76.0(5)
Cl31 Bi6 O30 3_545 1_655 74.7(10)
Cl31 Bi6 O108 3_545 4_554 145.1(8)
Cl48 Bi6 O30 . 1_655 80.9(13)
Cl48 Bi6 O108 . 4_554 78.9(10)
O30 Bi6 O108 1_655 4_554 77.8(13)
O10 Bi7 O25 . . 63.9(10)
O10 Bi7 O100 . . 113.4(11)
O25 Bi7 O100 . . 78.8(13)
O36 Bi8 O44 1_455 1_455 81.9(12)
O14 Bi9 O67 4_454 . 142.9(15)
O14 Bi9 O116 4_454 . 76.9(11)
O67 Bi9 O116 . . 84.4(9)
Cl2 Bi10 Cl14 . . 76.4(4)
Cl2 Bi10 O6 . . 80.3(11)
Cl2 Bi10 O54 . 4_455 77.3(10)
Cl14 Bi10 O6 . . 75.1(8)
Cl14 Bi10 O54 . 4_455 146.8(12)
O6 Bi10 O54 . 4_455 80.9(11)
Cl11 Bi12 Cl22 . . 76.3(5)
Cl11 Bi12 O8 . 4_454 79.9(8)
Cl11 Bi12 O43 . 4_454 82.3(8)
Cl22 Bi12 O8 . 4_454 147.7(11)
Cl22 Bi12 O43 . 4_454 76.4(11)
O8 Bi12 O43 4_454 4_454 79.1(14)
O9 Bi13 O27 4_554 . 151.2(16)
O9 Bi13 O105 4_554 . 75.5(14)
O9 Bi13 O113 4_554 4_554 73.2(11)
O9 Bi13 O115 4_554 4_554 82.8(11)
O27 Bi13 O105 . . 81.6(13)
O27 Bi13 O113 . 4_554 115.3(11)
O27 Bi13 O115 . 4_554 73.9(10)
O105 Bi13 O113 . 4_554 137.3(10)
O105 Bi13 O115 . 4_554 73.1(12)
O113 Bi13 O115 4_554 4_554 74.8(14)
O20 Bi14 O24 . . 113.9(14)
O20 Bi14 O80 . . 64.4(13)
O24 Bi14 O80 . . 79.0(11)
O15 Bi15 O131 . . 81.6(12)
O15 Bi15 O142 . 4_454 65.1(11)
O131 Bi15 O142 . 4_454 75.3(12)
Cl5 Bi16 Cl9 . . 97.7(5)
Cl5 Bi16 Cl26 . . 83.8(6)
Cl9 Bi16 Cl26 . . 88.0(4)
Cl3 Bi17 Cl7 . . 92.0(5)
Cl3 Bi17 Cl19 . . 77.4(4)
Cl3 Bi17 Cl21 . . 166.2(3)
Cl3 Bi17 Cl23 . . 80.7(5)
Cl7 Bi17 Cl19 . . 167.2(5)
Cl7 Bi17 Cl21 . . 96.4(5)
Cl7 Bi17 Cl23 . . 89.8(4)
Cl19 Bi17 Cl21 . . 92.7(4)
Cl19 Bi17 Cl23 . . 81.4(3)
Cl21 Bi17 Cl23 . . 88.4(6)
Cl39 Bi18 Cl42 . . 82.9(6)
Cl39 Bi18 O136 . . 83.0(12)
Cl42 Bi18 O136 . . 81.4(9)
O69 Bi20 O106 4_555 . 71.9(10)
Cl13 Bi21 Cl15 . . 77.0(4)
Cl13 Bi21 Cl18 . . 94.3(4)
Cl13 Bi21 Cl29 . . 165.0(5)
Cl13 Bi21 Cl36 . . 79.9(3)
Cl15 Bi21 Cl18 . . 164.7(4)
Cl15 Bi21 Cl29 . . 92.1(6)
Cl15 Bi21 Cl36 . . 80.2(5)
Cl18 Bi21 Cl29 . . 93.9(6)
Cl18 Bi21 Cl36 . . 85.9(5)
Cl29 Bi21 Cl36 . . 88.2(4)
O52 Bi22 O58 . . 73.6(11)
O52 Bi22 O77 . 4_455 69.6(12)
O58 Bi22 O77 . 4_455 71.6(14)
O35 Bi23 O128 . 4_555 72.1(10)
O35 Bi23 O139 . 4_555 73.8(14)
O128 Bi23 O139 4_555 4_555 70.1(12)
O47 Bi24 O74 . . 70.3(13)
O47 Bi24 O78 . 4_454 84.3(14)
O47 Bi24 O126 . 4_555 75.8(11)
O74 Bi24 O78 . 4_454 66.2(14)
O74 Bi24 O126 . 4_555 77.4(13)
O78 Bi24 O126 4_454 4_555 142.7(18)
Cl41 Bi25 Cl46 . . 83.1(6)
Cl41 Bi25 O138 . . 80.1(9)
Cl46 Bi25 O138 . . 83.0(12)
O13 Bi26 O56 . 4_555 70.5(12)
O13 Bi26 O84 . 1_655 70.9(13)
O13 Bi26 O98 . 4_555 137.0(13)
O56 Bi26 O84 4_555 1_655 77.0(15)
O56 Bi26 O98 4_555 4_555 81.3(9)
O84 Bi26 O98 1_655 4_555 71.6(14)
O109 Bi27 O124 4_555 . 71.9(13)
O45 Bi28 O81 . . 81.3(9)
O11 Bi29 O19 . 1_655 135.5(9)
O11 Bi29 O55 . 1_655 70.8(15)
O11 Bi29 O127 . 4_555 69.9(10)
O19 Bi29 O55 1_655 1_655 80.7(11)
O19 Bi29 O127 1_655 4_555 69.5(12)
O55 Bi29 O127 1_655 4_555 73.6(10)
O53 Bi30 O79 . 1_554 78.0(10)
O53 Bi30 O94 . 4_454 86.5(13)
O79 Bi30 O94 1_554 4_454 73.4(12)
Cl20 Bi31 Cl25 . . 88.9(5)
Cl20 Bi31 Cl40 . . 95.5(6)
Cl25 Bi31 Cl40 . . 89.3(4)
O42 Bi32 O96 . . 62.5(12)
O42 Bi32 O107 . . 83.8(10)
O96 Bi32 O107 . . 86.1(12)
Cl13 Bi33 Cl15 . . 85.8(5)
Cl13 Bi33 O3 . 4_454 76.1(10)
Cl13 Bi33 O12 . . 147.3(12)
Cl15 Bi33 O3 . 4_454 76.7(7)
Cl15 Bi33 O12 . . 76.0(8)
O3 Bi33 O12 4_454 . 73.4(14)
Cl34 Bi34 Cl35 . . 81.0(3)
Cl34 Bi34 Cl47 . . 82.8(5)
Cl35 Bi34 Cl47 . . 97.3(5)
O34 Bi36 O46 . . 83.0(11)
Cl4 Bi37 Cl12 . . 84.0(5)
Cl4 Bi37 O5 . 4_454 82.0(8)
Cl12 Bi37 O5 . 4_454 83.4(12)
O38 Bi38 O122 1_455 . 70.4(12)
O17 Bi39 O112 4_454 4_454 68.6(11)
Cl1 Bi40 Cl28 . . 87.2(5)
Cl1 Bi40 O1 . . 82.1(10)
Cl1 Bi40 O97 . 4_455 77.5(11)
Cl28 Bi40 O1 . . 73.6(7)
Cl28 Bi40 O97 . 4_455 148.8(13)
O1 Bi40 O97 . 4_455 77.4(11)
Cl3 Bi42 Cl19 . . 88.1(4)
Cl3 Bi42 O48 . 4_554 75.5(10)
Cl3 Bi42 O49 . 4_554 151.1(7)
Cl19 Bi42 O48 . 4_554 82.4(13)
Cl19 Bi42 O49 . 4_554 78.1(10)
O48 Bi42 O49 4_554 4_554 77.6(12)
Cl38 Bi43 Cl43 . . 86.2(4)
Cl38 Bi43 O28 . . 81.9(9)
Cl38 Bi43 O40 . . 80.3(7)
Cl43 Bi43 O28 . . 72.8(12)
Cl43 Bi43 O40 . . 151.8(7)
O28 Bi43 O40 . . 80.9(15)
O110 Bi44 O130 . . 77.7(11)
Cl6 Bi45 Cl10 . . 85.2(5)
Cl6 Bi45 O2 . . 84.5(8)
Cl10 Bi45 O2 . . 81.4(12)
Cl17 Bi46 Cl27 . . 86.2(4)
Cl17 Bi46 Cl38 . . 79.5(5)
Cl17 Bi46 Cl43 . . 78.6(3)
Cl17 Bi46 Cl44 . . 87.7(6)
Cl27 Bi46 Cl38 . . 92.6(4)
Cl27 Bi46 Cl43 . . 163.0(4)
Cl27 Bi46 Cl44 . . 96.2(4)
Cl38 Bi46 Cl43 . . 77.3(4)
Cl38 Bi46 Cl44 . . 164.0(3)
Cl43 Bi46 Cl44 . . 90.8(4)
O21 Bi48 O37 . 4_454 112.5(10)
O21 Bi48 O60 . . 60.4(13)
O37 Bi48 O60 4_454 . 79.3(13)
O32 Se1 O52 . . 94.0(14)
O32 Se1 O59 . . 105.1(17)
O52 Se1 O59 . . 94.8(18)
O72 Se2 O84 . . 92.8(19)
O15 Se3 O26 . . 91.4(15)
O15 Se3 O137 . . 94.3(17)
O26 Se3 O137 . . 104.9(16)
O7 Se4 O41 . . 104.0(19)
O23 Se5 O67 . . 104.9(17)
O27 Se6 O36 . . 94.2(16)
O27 Se6 O86 . . 104.6(17)
O36 Se6 O86 . . 96.9(16)
O49 Se7 O92 . . 105.3(19)
O49 Se7 O140 . . 93(2)
O92 Se7 O140 . . 98.1(17)
O46 Se8 O69 . . 106.3(17)
O87 Se9 O107 . . 106.7(16)
O2 Se11 O54 . . 106.5(19)
O9 Se12 O88 . . 107.4(18)
O9 Se12 O122 . . 92.2(16)
O88 Se12 O122 . . 95.2(17)
O45 Se13 O106 . . 102.2(15)
O39 Se14 O75 . . 105.1(14)
O39 Se14 O116 . . 94.0(17)
O75 Se14 O116 . . 93(2)
O78 Se15 O94 . . 107.3(18)
O78 Se15 O123 . . 96(2)
O94 Se15 O123 . . 94.5(17)
O50 Se16 O81 . . 90.6(18)
O50 Se16 O135 . . 104.4(14)
O81 Se16 O135 . . 95.7(18)
O22 Se17 O129 . . 105.3(16)
O34 Se18 O95 . . 92.6(19)
O34 Se18 O103 . . 97.3(16)
O95 Se18 O103 . . 105.3(15)
O14 Se19 O40 . . 109(2)
O127 Se20 O134 . . 92.9(13)
O104 Se22 O125 . . 104.7(14)
O73 Se23 O96 . . 104.2(15)
O16 Se24 O98 . . 102.8(19)
O16 Se24 O143 . . 90.5(16)
O98 Se24 O143 . . 92.5(16)
O71 Se25 O108 . . 94(2)
O71 Se25 O138 . . 96.5(15)
O108 Se25 O138 . . 103(2)
O33 Se26 O115 . . 107.7(14)
O33 Se26 O118 . . 93.0(16)
O115 Se26 O118 . . 94.2(17)
O79 Se27 O128 4_554 . 98.6(16)
O29 Se28 O76 . . 105.7(13)
O35 Se29 O101 . . 95.0(16)
O35 Se29 O110 . . 93.6(18)
O101 Se29 O110 . . 105.0(16)
O21 Se30 O60 . . 88.8(19)
O21 Se30 O117 . . 101.2(18)
O60 Se30 O117 . . 108.1(15)
O89 Se31 O97 . . 101.2(19)
O20 Se32 O80 . . 93.5(19)
O20 Se32 O102 . . 97.4(18)
O80 Se32 O102 . . 104.2(15)
O12 Se33 O126 . . 104.9(19)
O65 Se34 O99 . . 93.9(15)
O65 Se34 O113 . . 98.1(17)
O99 Se34 O113 . . 102.8(17)
O55 Se35 O100 . . 94.1(17)
O55 Se35 O120 . . 97.5(18)
O100 Se35 O120 . . 105.0(14)
O5 Se36 O8 . . 104.7(17)
O18 Se37 O85 . 4_555 104.8(14)
O37 Se38 O133 . . 105.8(17)
O93 Se39 O141 . . 104.8(13)
O57 Se40 O70 . . 102.0(17)
O4 Se41 O62 . . 97.6(19)
O4 Se41 O130 . . 94.8(18)
O62 Se41 O130 . . 108.6(15)
O91 Se42 O119 . . 97(2)
O91 Se42 O136 . . 107.2(17)
O119 Se42 O136 . . 95.8(17)
O19 Se43 O30 . . 92.3(18)
O19 Se43 O132 . . 107.2(17)
O30 Se43 O132 . . 91.7(19)
O24 Se44 O114 . . 104.0(14)
O82 Se45 O144 . . 94.6(16)
O3 Se46 O51 . . 95.6(15)
O3 Se46 O142 . . 93.9(16)
O51 Se46 O142 . . 97(2)
O10 Se47 O25 . . 92.8(16)
O10 Se47 O63 . . 101.0(17)
O25 Se47 O63 . . 103.3(16)
O31 Se48 O121 . . 97.5(15)
Bi5 Cl1 Bi40 . . 91.5(3)
Bi17 Cl3 Bi42 . . 87.9(5)
Bi21 Cl13 Bi33 . . 90.8(3)
Bi21 Cl15 Bi33 . . 90.0(5)
Bi17 Cl19 Bi42 . . 89.7(4)
Bi5 Cl28 Bi40 . . 89.8(5)
Bi43 Cl38 Bi46 . . 89.1(4)
Bi43 Cl43 Bi46 . . 86.9(5)
Bi45 O2 Se11 . . 135.2(17)
Bi33 O3 Se46 4_555 . 139(2)
Bi37 O5 Se36 4_555 . 137.9(19)
Bi12 O8 Se36 4_555 . 135.4(16)
Bi13 O9 Se12 4_455 . 133(3)
Bi7 O10 Se47 . . 99.3(12)
Bi33 O12 Se33 . . 135.5(15)
Bi9 O14 Se19 4_555 . 114(2)
Bi15 O15 Se3 . . 105.7(12)
Bi29 O19 Se43 1_455 . 116.9(10)
Bi14 O20 Se32 . . 100(2)
Bi48 O21 Se30 . . 103.0(15)
Bi1 O23 Se5 . . 132.0(13)
Bi14 O24 Se44 . . 132.4(17)
Bi7 O25 Se47 . . 104.0(9)
Bi13 O27 Se6 . . 136.6(13)
Bi6 O30 Se43 1_455 . 127.4(18)
Bi36 O34 Se18 . . 106.2(13)
Bi23 O35 Se29 . . 111(2)
Bi8 O36 Se6 1_655 . 103.4(19)
Bi48 O37 Se38 4_555 . 132(2)
Bi43 O40 Se19 . . 130.6(14)
Bi28 O45 Se13 . . 141(2)
Bi36 O46 Se8 . . 142.0(14)
Bi42 O49 Se7 4_455 . 134.6(16)
Bi22 O52 Se1 . . 120.7(13)
Bi10 O54 Se11 4_554 . 141.4(15)
Bi29 O55 Se35 1_455 . 109.3(13)
Bi48 O60 Se30 . . 107.6(19)
Bi9 O67 Se5 . . 148(3)
Bi20 O69 Se8 4_454 . 133(2)
Bi24 O78 Se15 4_555 . 146(3)
Bi30 O79 Se27 1_556 4_455 138(3)
Bi14 O80 Se32 . . 101.9(14)
Bi28 O81 Se16 . . 108(2)
Bi26 O84 Se2 1_455 . 126(2)
Bi3 O91 Se42 . . 136.6(15)
Bi30 O94 Se15 4_555 . 132.7(15)
Bi32 O96 Se23 . . 103.7(16)
Bi40 O97 Se31 4_554 . 136.7(18)
Bi26 O98 Se24 4_454 . 115.6(17)
Bi7 O100 Se35 . . 134(2)
Bi11 O102 Se32 . . 112.4(9)
Bi13 O105 Se10 . . 134.7(17)
Bi20 O106 Se13 . . 137.3(11)
Bi32 O107 Se9 . . 135.2(12)
Bi6 O108 Se25 4_455 . 135.4(15)
Bi44 O110 Se29 . . 133.9(14)
Bi13 O113 Se34 4_455 . 136.6(14)
Bi13 O115 Se26 4_455 . 136(3)
Bi9 O116 Se14 . . 107(2)
Bi38 O122 Se12 . . 107.1(12)
Bi24 O126 Se33 4_454 . 113(2)
Bi29 O127 Se20 4_454 . 121.5(11)
Bi23 O128 Se27 4_454 . 110.9(18)
Bi44 O130 Se41 . . 102(2)
Bi18 O136 Se42 . . 135.0(18)
Bi25 O138 Se25 . . 137.4(16)
Bi15 O142 Se46 4_555 . 105(2)
Bi3 O143 Se24 4_454 . 124.0(14)

loop_
_geom_bond_atom_site_label_1
_geom_bond_atom_site_label_2
_geom_bond_site_symmetry_2
_geom_bond_distance
Bi1 O23 . 2.35(3)
Bi3 Cl30 4_555 2.734(15)
Bi3 Cl37 . 2.93(2)
Bi3 O91 . 2.26(4)
Bi3 O143 4_555 2.23(3)
Bi4 Cl8 . 2.618(13)
Bi4 Cl16 . 2.44(2)
Bi4 Cl45 . 2.630(11)
Bi5 Cl1 . 2.927(12)
Bi5 Cl24 . 2.439(12)
Bi5 Cl28 . 2.94(2)
Bi5 Cl32 . 2.619(12)
Bi5 Cl33 . 2.493(19)
Bi6 Cl31 3_545 2.904(13)
Bi6 Cl48 . 2.72(2)
Bi6 O30 1_655 2.21(3)
Bi6 O108 4_554 2.27(4)
Bi7 O10 . 2.40(4)
Bi7 O25 . 2.29(3)
Bi7 O100 . 2.34(4)
Bi8 O36 1_455 2.37(4)
Bi8 O44 1_455 2.23(4)
Bi9 O14 4_454 2.31(4)
Bi9 O67 . 2.34(2)
Bi9 O116 . 2.27(3)
Bi10 Cl2 . 2.79(2)
Bi10 Cl14 . 2.918(12)
Bi10 O6 . 2.10(4)
Bi10 O54 4_455 2.25(2)
Bi11 O102 . 2.37(3)
Bi12 Cl11 . 2.726(14)
Bi12 Cl22 . 2.92(2)
Bi12 O8 4_454 2.28(3)
Bi12 O43 4_454 2.20(5)
Bi13 O9 4_554 2.38(2)
Bi13 O27 . 2.38(3)
Bi13 O105 . 2.39(5)
Bi13 O113 4_554 2.40(4)
Bi13 O115 4_554 2.38(3)
Bi14 O20 . 2.39(5)
Bi14 O24 . 2.37(5)
Bi14 O80 . 2.313(19)
Bi15 O15 . 2.36(4)
Bi15 O131 . 2.25(4)
Bi15 O142 4_454 2.37(3)
Bi16 Cl5 . 2.568(18)
Bi16 Cl9 . 2.516(9)
Bi16 Cl26 . 2.595(15)
Bi17 Cl3 . 3.028(16)
Bi17 Cl7 . 2.573(11)
Bi17 Cl19 . 3.000(8)
Bi17 Cl21 . 2.535(18)
Bi17 Cl23 . 2.563(15)
Bi18 Cl39 . 2.69(2)
Bi18 Cl42 . 2.613(14)
Bi18 O136 . 2.18(3)
Bi20 O69 4_555 2.38(2)
Bi20 O106 . 2.33(3)
Bi21 Cl13 . 2.950(11)
Bi21 Cl15 . 2.89(2)
Bi21 Cl18 . 2.57(2)
Bi21 Cl29 . 2.567(14)
Bi21 Cl36 . 2.479(11)
Bi22 O52 . 2.24(3)
Bi22 O58 . 2.29(4)
Bi22 O77 4_455 2.30(3)
Bi23 O35 . 2.31(4)
Bi23 O128 4_555 2.31(2)
Bi23 O139 4_555 2.29(5)
Bi24 O47 . 2.27(4)
Bi24 O74 . 2.29(5)
Bi24 O78 4_454 2.40(4)
Bi24 O126 4_555 2.33(2)
Bi25 Cl41 . 2.705(16)
Bi25 Cl46 . 2.60(2)
Bi25 O138 . 2.20(3)
Bi26 O13 . 2.35(4)
Bi26 O56 4_555 2.27(3)
Bi26 O84 1_655 2.15(5)
Bi26 O98 4_555 2.36(2)
Bi27 O109 4_555 2.40(3)
Bi27 O124 . 2.21(4)
Bi28 O45 . 2.22(2)
Bi28 O81 . 2.31(3)
Bi29 O11 . 2.34(4)
Bi29 O19 1_655 2.38(4)
Bi29 O55 1_655 2.33(3)
Bi29 O127 4_555 2.27(2)
Bi30 O53 . 2.33(3)
Bi30 O79 1_554 2.34(3)
Bi30 O94 4_454 2.35(5)
Bi31 Cl20 . 2.59(3)
Bi31 Cl25 . 2.499(11)
Bi31 Cl40 . 2.551(14)
Bi32 O42 . 2.35(3)
Bi32 O96 . 2.39(4)
Bi32 O107 . 2.29(3)
Bi33 Cl13 . 2.615(16)
Bi33 Cl15 . 2.722(13)
Bi33 O3 4_454 2.23(4)
Bi33 O12 . 2.35(3)
Bi34 Cl34 . 2.719(14)
Bi34 Cl35 . 2.532(10)
Bi34 Cl47 . 2.593(16)
Bi36 O34 . 2.33(3)
Bi36 O46 . 2.35(4)
Bi37 Cl4 . 2.603(11)
Bi37 Cl12 . 2.70(2)
Bi37 O5 4_454 2.09(4)
Bi38 O38 1_455 2.38(3)
Bi38 O122 . 2.32(4)
Bi39 O17 4_454 2.38(4)
Bi39 O112 4_454 2.35(4)
Bi40 Cl1 . 2.592(18)
Bi40 Cl28 . 2.668(12)
Bi40 O1 . 2.19(3)
Bi40 O97 4_455 2.40(3)
Bi41 O111 1_455 2.38(2)
Bi42 Cl3 . 2.742(11)
Bi42 Cl19 . 2.677(15)
Bi42 O48 4_554 2.23(3)
Bi42 O49 4_554 2.35(4)
Bi43 Cl38 . 2.676(10)
Bi43 Cl43 . 2.827(19)
Bi43 O28 . 2.24(3)
Bi43 O40 . 2.33(4)
Bi44 O110 . 2.33(3)
Bi44 O130 . 2.32(4)
Bi45 Cl6 . 2.688(12)
Bi45 Cl10 . 2.64(2)
Bi45 O2 . 2.14(4)
Bi46 Cl17 . 2.576(14)
Bi46 Cl27 . 2.520(10)
Bi46 Cl38 . 3.028(15)
Bi46 Cl43 . 3.000(10)
Bi46 Cl44 . 2.544(19)
Bi48 O21 . 2.35(3)
Bi48 O37 4_454 2.37(2)
Bi48 O60 . 2.27(5)
Se1 O32 . 1.66(3)
Se1 O52 . 1.74(3)
Se1 O59 . 1.63(5)
Se2 O72 . 1.73(5)
Se2 O84 . 1.74(3)
Se3 O15 . 1.66(3)
Se3 O26 . 1.73(3)
Se3 O137 . 1.71(5)
Se4 O7 . 1.74(2)
Se4 O41 . 1.70(5)
Se5 O23 . 1.73(4)
Se5 O67 . 1.71(4)
Se6 O27 . 1.73(4)
Se6 O36 . 1.75(3)
Se6 O86 . 1.65(4)
Se7 O49 . 1.73(5)
Se7 O92 . 1.69(4)
Se7 O140 . 1.64(3)
Se8 O46 . 1.74(5)
Se8 O69 . 1.70(4)
Se9 O87 . 1.65(3)
Se9 O107 . 1.74(4)
Se10 O105 . 1.68(4)
Se11 O2 . 1.74(5)
Se11 O54 . 1.64(2)
Se12 O9 . 1.68(4)
Se12 O88 . 1.67(4)
Se12 O122 . 1.72(3)
Se13 O45 . 1.74(3)
Se13 O106 . 1.71(4)
Se14 O39 . 1.70(2)
Se14 O75 . 1.64(3)
Se14 O116 . 1.75(5)
Se15 O78 . 1.66(3)
Se15 O94 . 1.73(4)
Se15 O123 . 1.71(4)
Se16 O50 . 1.71(3)
Se16 O81 . 1.68(5)
Se16 O135 . 1.68(2)
Se17 O22 . 1.71(4)
Se17 O129 . 1.63(4)
Se18 O34 . 1.72(5)
Se18 O95 . 1.58(2)
Se18 O103 . 1.69(3)
Se19 O14 . 1.71(2)
Se19 O40 . 1.70(4)
Se20 O127 . 1.71(2)
Se20 O134 . 1.72(3)
Se21 O90 4_454 1.73(4)
Se22 O104 . 1.63(2)
Se22 O125 . 1.72(3)
Se23 O73 . 1.68(4)
Se23 O96 . 1.73(2)
Se24 O16 . 1.71(4)
Se24 O98 . 1.71(4)
Se24 O143 . 1.73(3)
Se25 O71 . 1.63(4)
Se25 O108 . 1.71(4)
Se25 O138 . 1.65(3)
Se26 O33 . 1.68(3)
Se26 O115 . 1.60(2)
Se26 O118 . 1.73(4)
Se27 O79 4_554 1.67(2)
Se27 O128 . 1.75(4)
Se28 O29 . 1.72(3)
Se28 O76 . 1.70(2)
Se29 O35 . 1.73(3)
Se29 O101 . 1.71(3)
Se29 O110 . 1.71(4)
Se30 O21 . 1.68(5)
Se30 O60 . 1.64(2)
Se30 O117 . 1.65(3)
Se31 O89 . 1.65(4)
Se31 O97 . 1.67(3)
Se32 O20 . 1.70(3)
Se32 O80 . 1.74(4)
Se32 O102 . 1.69(3)
Se33 O12 . 1.73(3)
Se33 O126 . 1.74(4)
Se34 O65 . 1.72(3)
Se34 O99 . 1.70(3)
Se34 O113 . 1.71(5)
Se35 O55 . 1.72(5)
Se35 O100 . 1.68(2)
Se35 O120 . 1.63(3)
Se36 O5 . 1.74(5)
Se36 O8 . 1.72(3)
Se37 O18 . 1.72(2)
Se37 O85 4_555 1.62(3)
Se38 O37 . 1.68(4)
Se38 O133 . 1.69(4)
Se39 O93 . 1.73(2)
Se39 O141 . 1.67(3)
Se40 O57 . 1.61(2)
Se40 O70 . 1.74(4)
Se41 O4 . 1.71(5)
Se41 O62 . 1.68(2)
Se41 O130 . 1.74(3)
Se42 O91 . 1.72(4)
Se42 O119 . 1.68(3)
Se42 O136 . 1.71(3)
Se43 O19 . 1.68(4)
Se43 O30 . 1.71(3)
Se43 O132 . 1.67(4)
Se44 O24 . 1.71(4)
Se44 O114 . 1.68(2)
Se45 O82 . 1.74(4)
Se45 O144 . 1.70(3)
Se46 O3 . 1.68(2)
Se46 O51 . 1.65(4)
Se46 O142 . 1.74(4)
Se47 O10 . 1.72(3)
Se47 O25 . 1.71(3)
Se47 O63 . 1.66(4)
Se48 O31 . 1.74(2)
Se48 O121 . 1.66(4)

loop_
_jana_cell_twin_matrix_id
_jana_cell_twin_volume_fraction
_jana_cell_twin_matrix_1_1
_jana_cell_twin_matrix_1_2
_jana_cell_twin_matrix_1_3
_jana_cell_twin_matrix_2_1
_jana_cell_twin_matrix_2_2
_jana_cell_twin_matrix_2_3
_jana_cell_twin_matrix_3_1
_jana_cell_twin_matrix_3_2
_jana_cell_twin_matrix_3_3
1 0.006(12) 1 0 0 0 1 0 0 0 1
2 0.902(8) -1 0 0 0 -1 0 0 0 -1
3 0.046(7) -1 0 1 0 1 0 -2 0 1
4 0.045(7) 1 0 -1 0 1 0 2 0 -1
